data_1006008
loop_
_publ_author_name
'Moran, E'
'Amador, U'
'Barahona, M'
'Alario-Franco, M A'
'Vegas, A'
'Rodriguez-Carvajal, J'

_publ_section_title
;
Ba~2~ Pr Cu~3~ O~7~: Crystal growth, structure and magnetic properties
;
_journal_coden_ASTM SSCOA4
_journal_name_full 'Solid State Communications'
_journal_page_first 369
_journal_page_last 372
_journal_paper_doi 10.1016/0038-1098(88)91047-2
_journal_volume 67
_journal_year 1988
_chemical_formula_structural 'Ba2 (Pr.3 Pr.7) (Cu.7 Cu2.3) O6.9'
_chemical_formula_sum 'Ba2 Cu3 O6.9 Pr'
_chemical_name_systematic
;
Barium praseodymium(IV) praseodymium(III) copper(III) copper(II) oxide
(2/.3/.7/.7/2.3./6.9)
;
_space_group_IT_number 123
_symmetry_cell_setting tetragonal
_symmetry_Int_Tables_number 123
_symmetry_space_group_name_Hall '-P 4 2'
_symmetry_space_group_name_H-M 'P 4/m m m'
_cell_angle_alpha 90
_cell_angle_beta 90
_cell_angle_gamma 90
_cell_formula_units_Z 1
_cell_length_a 3.8918(2)
_cell_length_b 3.8918(2)
_cell_length_c 11.6484(8)
_cell_volume 176.4
_refine_ls_R_factor_all 0.0424
_cod_database_code 1006008

loop_
_symmetry_equiv_pos_as_xyz
x,y,z
-x,-y,z
-x,y,z
x,-y,z
-y,x,z
y,-x,z
y,x,z
-y,-x,z
-x,-y,-z
x,y,-z
x,-y,-z
-x,y,-z
y,-x,-z
-y,x,-z
-y,-x,-z
y,x,-z

loop_
_atom_site_aniso_label
_atom_site_aniso_U_11
_atom_site_aniso_U_12
_atom_site_aniso_U_13
_atom_site_aniso_U_22
_atom_site_aniso_U_23
_atom_site_aniso_U_33
Ba1 0.0105(5) 0. 0. 0.0105(5) 0. 0.0232(6)
Pr1 0.0042(5) 0. 0. 0.0042(5) 0. 0.0088(6)
Cu1 0.0408(21) 0. 0. 0.0408(21) 0. 0.0038(17)
Cu2 0.0018(8) 0. 0. 0.0018(8) 0. 0.0088(11)
O1 0.1258(203) 0. 0. 0.1258(203) 0. 0.0102(110)
O2 0.0064(46) 0. 0. 0.0049(45) 0. 0.0155(40)
O3 0.252(140) 0. 0. 0.218(124) 0. 0.0076(226)

loop_
_atom_site_label
_atom_site_type_symbol
_atom_site_symmetry_multiplicity
_atom_site_Wyckoff_symbol
_atom_site_fract_x
_atom_site_fract_y
_atom_site_fract_z
_atom_site_occupancy
_atom_site_attached_hydrogens
_atom_site_calc_flag
Ba1 Ba2+ 2 h 0.5 0.5 0.1849(1) 1. 0 d
Pr1 Pr3+ 1 d 0.5 0.5 0.5 1. 0 d
Cu1 Cu3+ 1 a 0. 0. 0. 1. 0 d
Cu2 Cu2+ 2 g 0. 0. 0.3501(2) 1. 0 d
O1 O2- 2 g 0. 0. 0.156(2) 1. 0 d
O2 O2- 4 i 0. 0.5 0.3676(8) 1. 0 d
O3 O2- 2 f 0. 0.5 0. 0.45 0 d

loop_
_atom_type_symbol
_atom_type_oxidation_number
Ba2+ 2.000
Pr3+ 3.000
Cu3+ 3.000
Cu2+ 2.000
O2- -2.000
